data_2241358
loop_
_publ_author_name
'P\'erez-Aguirre, Rub\'en'
'P\'erez-Y\'a\~nez, Sonia'
'Beobide, Garikoitz'
'Castillo, Oscar'
'Guti\'errez-Zorrilla, Juan Manuel'
'Luque, Antonio'

_publ_section_title
;
 The crystal structure of a new polymorph of hexaaquanickel(II)
 bis(6-oxo-1,6-dihydropyridine-3-carboxylate)
;
_journal_coeditor_code WM5241
_journal_issue 12
_journal_name_full 'Acta Crystallographica Section E'
_journal_page_first m238
_journal_page_last m239
_journal_paper_doi 10.1107/S2056989015022422
_journal_volume 71
_journal_year 2015
_chemical_formula_iupac '[Ni (H2 O)6] (C6 H4 N O3)2'
_chemical_formula_moiety 'H12 Ni O6 2+, 2(C6 H4 N O3 -)'
_chemical_formula_sum 'C12 H20 N2 Ni O12'
_chemical_formula_weight 443.01
_chemical_name_systematic
;
Hexaaquanickel(II) bis(6-oxo-1,6-dihydropyridine-3-carboxylate)
;
_space_group_IT_number 2
_space_group_name_Hall '-P 1'
_symmetry_cell_setting triclinic
_symmetry_space_group_name_Hall '-P 1'
_symmetry_space_group_name_H-M 'P -1'
_atom_sites_solution_hydrogens mixed
_atom_sites_solution_primary direct
_atom_sites_solution_secondary difmap
_audit_creation_method SHELXL97
_cell_angle_alpha 102.461(8)
_cell_angle_beta 96.754(7)
_cell_angle_gamma 114.823(8)
_cell_formula_units_Z 1
_cell_length_a 6.2620(5)
_cell_length_b 7.1053(7)
_cell_length_c 10.7101(10)
_cell_measurement_reflns_used 2781
_cell_measurement_temperature 100(2)
_cell_measurement_theta_max 28.239
_cell_measurement_theta_min 2.003
_cell_volume 410.49(8)
_computing_cell_refinement
;
CrysAlis PRO (Agilent, 2012)
;
_computing_data_collection
;
CrysAlis PRO (Agilent, 2012)
;
_computing_data_reduction
;
CrysAlis PRO (Agilent, 2012)
;
_computing_molecular_graphics
;
ORTEP-3 for Windows (Farrugia, 2012)
;
_computing_publication_material
;
WinGX (Farrugia, 2012)
;
_computing_structure_refinement
;
SHELXL97 (Sheldrick, 2008)
;
_computing_structure_solution
;
SIR92 (Altomare <i>et al.</i>,  1993)
;
_diffrn_ambient_temperature 100(2)
_diffrn_detector_area_resol_mean 8.192
_diffrn_measured_fraction_theta_full 1.000
_diffrn_measured_fraction_theta_max 0.883
_diffrn_measurement_device_type 'Bruker SMART 1K CCD area-detector'
_diffrn_measurement_method 'thin-slice \w'
_diffrn_radiation_monochromator graphite
_diffrn_radiation_source 'sealed tube'
_diffrn_radiation_type MoK\a
_diffrn_radiation_wavelength 0.71073
_diffrn_reflns_av_R_equivalents 0.0201
_diffrn_reflns_limit_h_max 8
_diffrn_reflns_limit_h_min -5
_diffrn_reflns_limit_k_max 5
_diffrn_reflns_limit_k_min -9
_diffrn_reflns_limit_l_max 13
_diffrn_reflns_limit_l_min -14
_diffrn_reflns_number 2781
_diffrn_reflns_theta_full 25.242
_diffrn_reflns_theta_max 28.239
_diffrn_reflns_theta_min 2.003
_diffrn_standards_number 0
_exptl_absorpt_coefficient_mu 1.255
_exptl_absorpt_correction_T_max 0.936
_exptl_absorpt_correction_T_min 0.888
_exptl_absorpt_correction_type analytical
_exptl_absorpt_process_details
;
(<i>CrysAlisRED</i>; Oxford Diffraction, 2003)
;
_exptl_crystal_colour 'light green'
_exptl_crystal_density_diffrn 1.792
_exptl_crystal_density_method 'not measured'
_exptl_crystal_description block
_exptl_crystal_F_000 230
_exptl_crystal_size_max 0.08
_exptl_crystal_size_mid 0.07
_exptl_crystal_size_min 0.06
_refine_diff_density_max 0.446
_refine_diff_density_min -0.387
_refine_ls_extinction_method none
_refine_ls_goodness_of_fit_ref 1.059
_refine_ls_hydrogen_treatment mixed
_refine_ls_matrix_type full
_refine_ls_number_parameters 146
_refine_ls_number_reflns 1801
_refine_ls_number_restraints 0
_refine_ls_restrained_S_all 1.059
_refine_ls_R_factor_all 0.0362
_refine_ls_R_factor_gt 0.0320
_refine_ls_shift/su_max 0.000
_refine_ls_shift/su_mean 0.000
_refine_ls_structure_factor_coef Fsqd
_refine_ls_weighting_details 'w=1/[\s^2^(Fo^2^)+(0.0191P)^2^+0.3293P] where P=(Fo^2^+2Fc^2^)/3'
_refine_ls_weighting_scheme calc
_refine_ls_wR_factor_gt 0.0666
_refine_ls_wR_factor_ref 0.0698
_reflns_number_gt 1654
_reflns_number_total 1801
_reflns_threshold_expression 'I > 2\s(I)'
_cod_data_source_file wm5241sup1.cif
_cod_data_source_block I
_cod_original_cell_volume 410.49(7)
_cod_database_code 2241358

loop_
_space_group_symop_operation_xyz
'x, y, z'
'-x, -y, -z'

loop_
_atom_site_type_symbol
_atom_site_label
_atom_site_fract_x
_atom_site_fract_y
_atom_site_fract_z
_atom_site_U_iso_or_equiv
_atom_site_adp_type
_atom_site_calc_flag
_atom_site_occupancy
Ni Ni1 0.5000 0.0000 0.5000 0.01281(12) Uani d 1
O O1W 0.7185(3) 0.1609(3) 0.68193(15) 0.0168(3) Uani d 1
O O71 0.5271(3) -0.1565(3) 1.13681(15) 0.0202(4) Uani d 1
O O2W 0.3038(3) -0.2654(3) 0.56622(15) 0.0154(3) Uani d 1
O O3W 0.2933(3) 0.1461(3) 0.55076(17) 0.0231(4) Uani d 1
O O2 0.8636(3) -0.3362(3) 0.62046(14) 0.0176(3) Uani d 1
O O72 0.8231(3) -0.2245(3) 1.21937(15) 0.0202(4) Uani d 1
N N1 0.6616(3) -0.2558(3) 0.76999(18) 0.0162(4) Uani d 1
C C2 0.8355(4) -0.3128(4) 0.7379(2) 0.0141(4) Uani d 1
C C4 0.9331(4) -0.3021(3) 0.9661(2) 0.0140(4) Uani d 1
H H4 1.0278 -0.3170 1.0333 0.017 Uiso calc 1
C C3 0.9726(4) -0.3378(4) 0.8423(2) 0.0148(4) Uani d 1
H H3 1.0917 -0.3793 0.8264 0.018 Uiso calc 1
C C5 0.7512(4) -0.2432(3) 0.9937(2) 0.0130(4) Uani d 1
C C7 0.6965(4) -0.2048(3) 1.1271(2) 0.0144(4) Uani d 1
C C6 0.6196(4) -0.2203(4) 0.8921(2) 0.0154(4) Uani d 1
H H6 0.4995 -0.1797 0.9070 0.018 Uiso calc 1
H H1 0.574(4) -0.240(4) 0.708(3) 0.018 Uiso d 1
H H31W 0.266(5) 0.177(4) 0.615(3) 0.023 Uiso d 1
H H21W 0.262(5) -0.387(5) 0.505(3) 0.023 Uiso d 1
H H22W 0.189(5) -0.270(4) 0.588(3) 0.023 Uiso d 1
H H11W 0.650(5) 0.171(4) 0.736(3) 0.023 Uiso d 1
H H12W 0.844(5) 0.170(4) 0.712(3) 0.023 Uiso d 1
H H32W 0.236(5) 0.196(5) 0.503(3) 0.038(9) Uiso d 1

loop_
_atom_site_aniso_label
_atom_site_aniso_U_11
_atom_site_aniso_U_22
_atom_site_aniso_U_33
_atom_site_aniso_U_12
_atom_site_aniso_U_13
_atom_site_aniso_U_23
Ni1 0.0108(2) 0.0231(2) 0.0093(2) 0.01104(17) 0.00397(15) 0.00593(16)
O1W 0.0119(8) 0.0321(10) 0.0095(8) 0.0130(7) 0.0037(6) 0.0053(7)
O71 0.0201(8) 0.0353(10) 0.0169(8) 0.0204(8) 0.0102(7) 0.0109(7)
O2W 0.0127(8) 0.0239(9) 0.0126(8) 0.0102(7) 0.0056(6) 0.0058(7)
O3W 0.0303(10) 0.0467(12) 0.0121(8) 0.0320(9) 0.0110(7) 0.0135(8)
O2 0.0198(8) 0.0248(9) 0.0126(8) 0.0127(7) 0.0073(6) 0.0067(7)
O72 0.0180(8) 0.0384(10) 0.0112(8) 0.0187(8) 0.0048(6) 0.0079(7)
N1 0.0152(9) 0.0275(11) 0.0121(9) 0.0135(8) 0.0047(8) 0.0094(8)
C2 0.0133(10) 0.0176(11) 0.0130(10) 0.0074(9) 0.0061(8) 0.0054(9)
C4 0.0132(10) 0.0156(11) 0.0138(10) 0.0084(9) 0.0010(8) 0.0033(9)
C3 0.0118(10) 0.0190(11) 0.0170(11) 0.0102(9) 0.0053(8) 0.0042(9)
C5 0.0113(10) 0.0159(11) 0.0115(10) 0.0058(8) 0.0038(8) 0.0038(8)
C7 0.0127(10) 0.0169(11) 0.0133(11) 0.0062(9) 0.0039(8) 0.0047(9)
C6 0.0130(10) 0.0233(12) 0.0145(11) 0.0107(9) 0.0066(9) 0.0075(9)

loop_
_atom_type_symbol
_atom_type_description
_atom_type_scat_dispersion_real
_atom_type_scat_dispersion_imag
_atom_type_scat_source
C C 0.0033 0.0016 'International Tables Vol C Tables 4.2.6.8 and 6.1.1.4'
H H 0.0000 0.0000 'International Tables Vol C Tables 4.2.6.8 and 6.1.1.4'
N N 0.0061 0.0033 'International Tables Vol C Tables 4.2.6.8 and 6.1.1.4'
O O 0.0106 0.0060 'International Tables Vol C Tables 4.2.6.8 and 6.1.1.4'
Ni Ni 0.3393 1.1124 'International Tables Vol C Tables 4.2.6.8 and 6.1.1.4'

loop_
_geom_angle_atom_site_label_1
_geom_angle_atom_site_label_2
_geom_angle_atom_site_label_3
_geom_angle_site_symmetry_1
_geom_angle_site_symmetry_3
_geom_angle
O1W Ni1 O1W . 2_656 180.0
O1W Ni1 O2W . . 89.95(6)
O1W Ni1 O2W . 2_656 90.05(6)
O1W Ni1 O3W . . 88.06(7)
O1W Ni1 O3W . 2_656 91.94(7)
O2W Ni1 O3W . . 92.99(7)
O2W Ni1 O3W . 2_656 87.01(7)
O1W Ni1 O3W 2_656 2_656 88.06(7)
O1W Ni1 O3W 2_656 . 91.94(7)
O3W Ni1 O3W 2_656 . 180.0
O1W Ni1 O2W 2_656 2_656 89.95(6)
O3W Ni1 O2W 2_656 2_656 92.99(7)
O1W Ni1 O2W 2_656 . 90.05(6)
O3W Ni1 O2W 2_656 . 87.01(7)
O2W Ni1 O2W 2_656 . 180.0
Ni1 O1W H11W . . 114(2)
Ni1 O1W H12W . . 130(2)
H11W O1W H12W . . 110(3)
Ni1 O2W H21W . . 110.1(17)
Ni1 O2W H22W . . 116(2)
H21W O2W H22W . . 108(3)
Ni1 O3W H31W . . 129(2)
Ni1 O3W H32W . . 124(2)
H31W O3W H32W . . 106(3)
C6 N1 C2 . . 124.28(18)
C6 N1 H1 . . 118.1(16)
C2 N1 H1 . . 117.6(16)
O2 C2 N1 . . 118.94(19)
O2 C2 C3 . . 125.81(19)
N1 C2 C3 . . 115.24(18)
C3 C4 C5 . . 121.08(19)
C3 C4 H4 . . 119.5
C5 C4 H4 . . 119.5
C4 C3 C2 . . 121.22(19)
C4 C3 H3 . . 119.4
C2 C3 H3 . . 119.4
C6 C5 C4 . . 117.18(19)
C6 C5 C7 . . 119.20(18)
C4 C5 C7 . . 123.62(18)
O71 C7 O72 . . 125.51(19)
O71 C7 C5 . . 116.72(18)
O72 C7 C5 . . 117.77(18)
N1 C6 C5 . . 120.98(19)
N1 C6 H6 . . 119.5
C5 C6 H6 . . 119.5

loop_
_geom_bond_atom_site_label_1
_geom_bond_atom_site_label_2
_geom_bond_site_symmetry_2
_geom_bond_distance
_geom_bond_publ_flag
Ni1 O1W . 2.0184(16) y
Ni1 O1W 2_656 2.0184(16) ?
Ni1 O3W 2_656 2.0242(16) ?
Ni1 O3W . 2.0242(16) y
Ni1 O2W 2_656 2.0990(16) ?
Ni1 O2W . 2.0990(16) y
O1W H11W . 0.77(3) ?
O1W H12W . 0.78(3) ?
O71 C7 . 1.253(2) ?
O2W H21W . 0.88(3) ?
O2W H22W . 0.77(3) ?
O3W H31W . 0.74(3) ?
O3W H32W . 0.81(3) ?
O2 C2 . 1.275(2) ?
O72 C7 . 1.262(3) ?
N1 C6 . 1.356(3) ?
N1 C2 . 1.366(3) ?
N1 H1 . 0.87(2) ?
C2 C3 . 1.417(3) ?
C4 C3 . 1.367(3) ?
C4 C5 . 1.409(3) ?
C4 H4 . 0.9300 ?
C3 H3 . 0.9300 ?
C5 C6 . 1.366(3) ?
C5 C7 . 1.503(3) ?
C6 H6 . 0.9300 ?

loop_
_geom_hbond_atom_site_label_D
_geom_hbond_atom_site_label_H
_geom_hbond_atom_site_label_A
_geom_hbond_site_symmetry_A
_geom_hbond_distance_DH
_geom_hbond_distance_HA
_geom_hbond_distance_DA
_geom_hbond_angle_DHA
N1 H1 O2W . 0.87(2) 2.06(3) 2.906(2) 167(2)
O1W H11W O71 2_657 0.77(3) 1.85(3) 2.612(2) 173(3)
O1W H12W O72 2_757 0.78(3) 1.97(3) 2.748(2) 173(3)
O2W H21W O2 2_646 0.88(3) 1.90(3) 2.772(2) 173(2)
O2W H22W O2 1_455 0.77(3) 1.98(3) 2.743(2) 169(3)
O3W H31W O72 2_657 0.74(3) 1.92(3) 2.660(2) 174(3)
O3W H32W O2 2_656 0.81(3) 2.01(3) 2.813(2) 172(3)

loop_
_geom_torsion_atom_site_label_1
_geom_torsion_atom_site_label_2
_geom_torsion_atom_site_label_3
_geom_torsion_atom_site_label_4
_geom_torsion
C6 N1 C2 O2 -178.1(2)
C6 N1 C2 C3 1.1(3)
C5 C4 C3 C2 1.2(3)
O2 C2 C3 C4 177.9(2)
N1 C2 C3 C4 -1.2(3)
C3 C4 C5 C6 -1.0(3)
C3 C4 C5 C7 179.1(2)
C6 C5 C7 O71 1.2(3)
C4 C5 C7 O71 -178.9(2)
C6 C5 C7 O72 -179.1(2)
C4 C5 C7 O72 0.8(3)
C2 N1 C6 C5 -1.0(3)
C4 C5 C6 N1 0.8(3)
C7 C5 C6 N1 -179.3(2)

_cod_database_fobs_code 2241358
